data_4302969
loop_
_publ_author_name
'Natalya V. Izarova'
'Michael H. Dickman'
'Rosa Ngo Biboum'
'Bineta Keita'
'Louis Nadjo'
'Vasanth Ramachandran'
'Naresh S. Dalal'
'Ulrich Kortz'

_publ_contact_author_address
;Jacobs University
School of Engineering and Science
P.O. Box 750 561
28725 Bremen
Germany
;
_publ_contact_author_email u.kortz@jacobs-university.de
_publ_contact_author_fax '+49-421-200 3229'
_publ_contact_author_name 'Ulrich Kortz'
_publ_contact_author_phone '+49-421-200 3235'
_publ_section_title
;
Heteropoly-13-Palladates(II) [PdII13(AsVPh)8O32]6- and [PdII13SeIV8O32]6-
;
_journal_name_full 'Inorganic Chemistry'
_journal_page_first 7504
_journal_page_last 7506
_journal_paper_doi 10.1021/ic900953a
_journal_volume 48
_journal_year 2009
_chemical_formula_structural 'Na6 (Pd13 As8 C48 H40 O32) (H2O)24'
_chemical_formula_sum 'C48 H88 As8 Na6 O56 Pd13'
_chemical_formula_weight 3682.0
_space_group_IT_number 87
_symmetry_cell_setting tetragonal
_symmetry_space_group_name_Hall '-I 4'
_symmetry_space_group_name_H-M 'I 4/m'
_atom_sites_solution_hydrogens geom
_atom_sites_solution_primary direct
_atom_sites_solution_secondary difmap
_audit_creation_method SHELXL-97
_cell_angle_alpha 90.00
_cell_angle_beta 90.00
_cell_angle_gamma 90.00
_cell_formula_units_Z 2
_cell_length_a 15.9515(8)
_cell_length_b 15.9515(8)
_cell_length_c 25.1154(12)
_cell_measurement_reflns_used 4789
_cell_measurement_temperature 173(2)
_cell_measurement_theta_max 24.16
_cell_measurement_theta_min 3.24
_cell_volume 6390.6(5)
_computing_cell_refinement 'Bruker SAINT'
_computing_data_collection 'Bruker APEX2'
_computing_data_reduction 'Bruker SAINT'
_computing_molecular_graphics 'Bruker SHELXTL'
_computing_publication_material 'Bruker SHELXTL'
_computing_structure_refinement 'SHELXL-97 (Sheldrick, 1997)'
_computing_structure_solution 'SHELXS-97 (Sheldrick, 1990)'
_diffrn_ambient_temperature 173(2)
_diffrn_measured_fraction_theta_full 0.983
_diffrn_measured_fraction_theta_max 0.983
_diffrn_measurement_device_type 'Bruker APEX-II CCD'
_diffrn_measurement_method '\f and \w scans'
_diffrn_radiation_monochromator graphite
_diffrn_radiation_source 'fine-focus sealed tube'
_diffrn_radiation_type MoK\a
_diffrn_radiation_wavelength 0.71073
_diffrn_reflns_av_R_equivalents 0.1081
_diffrn_reflns_av_sigmaI/netI 0.0601
_diffrn_reflns_limit_h_max 19
_diffrn_reflns_limit_h_min -19
_diffrn_reflns_limit_k_max 18
_diffrn_reflns_limit_k_min -19
_diffrn_reflns_limit_l_max 29
_diffrn_reflns_limit_l_min -30
_diffrn_reflns_number 64588
_diffrn_reflns_theta_full 26.40
_diffrn_reflns_theta_max 26.40
_diffrn_reflns_theta_min 3.75
_diffrn_standards_number 0
_exptl_absorpt_coefficient_mu 3.916
_exptl_absorpt_correction_T_max 0.8343
_exptl_absorpt_correction_T_min 0.6519
_exptl_absorpt_correction_type multi-scan
_exptl_absorpt_process_details SADABS
_exptl_crystal_colour red
_exptl_crystal_density_diffrn 1.920
_exptl_crystal_density_method 'not measured'
_exptl_crystal_description octahedron
_exptl_crystal_F_000 3544
_exptl_crystal_size_max 0.16
_exptl_crystal_size_mid 0.14
_exptl_crystal_size_min 0.05
_refine_diff_density_max 1.631
_refine_diff_density_min -1.099
_refine_diff_density_rms 0.202
_refine_ls_extinction_method none
_refine_ls_goodness_of_fit_ref 1.041
_refine_ls_matrix_type full
_refine_ls_number_parameters 160
_refine_ls_number_reflns 3312
_refine_ls_number_restraints 0
_refine_ls_restrained_S_all 1.041
_refine_ls_R_factor_all 0.0990
_refine_ls_R_factor_gt 0.0510
_refine_ls_shift/su_max 0.001
_refine_ls_shift/su_mean 0.000
_refine_ls_structure_factor_coef Fsqd
_refine_ls_weighting_details 'calc w=1/[\s^2^(Fo^2^)+(0.0816P)^2^+85.2361P] where P=(Fo^2^+2Fc^2^)/3'
_refine_ls_weighting_scheme calc
_refine_ls_wR_factor_gt 0.1384
_refine_ls_wR_factor_ref 0.1656
_reflns_number_gt 2106
_reflns_number_total 3312
_reflns_threshold_expression >2sigma(I)
_cod_data_source_file ic900953a_si_002_2.cif
_cod_data_source_block Pd13(AsPh)8
_cod_depositor_comments
;
The following automatic conversions were performed:
'_symmetry_cell_setting' value 'Tetragonal' changed to 'tetragonal'
according to '/home/saulius/struct/CIF-dictionaries/cif_core.dic'
dictionary named 'cif_core.dic' version 2.4.1 from 2010-06-29.

Automatic conversion script
Id: cif_fix_enum 1527 2010-12-29 10:47:43Z saulius 
;
_cod_database_code 4302969

loop_
_symmetry_equiv_pos_as_xyz
'x, y, z'
'-x, -y, z'
'-y, x, z'
'y, -x, z'
'x+1/2, y+1/2, z+1/2'
'-x+1/2, -y+1/2, z+1/2'
'-y+1/2, x+1/2, z+1/2'
'y+1/2, -x+1/2, z+1/2'
'-x, -y, -z'
'x, y, -z'
'y, -x, -z'
'-y, x, -z'
'-x+1/2, -y+1/2, -z+1/2'
'x+1/2, y+1/2, -z+1/2'
'y+1/2, -x+1/2, -z+1/2'
'-y+1/2, x+1/2, -z+1/2'

loop_
_atom_site_label
_atom_site_type_symbol
_atom_site_fract_x
_atom_site_fract_y
_atom_site_fract_z
_atom_site_U_iso_or_equiv
_atom_site_adp_type
_atom_site_occupancy
_atom_site_symmetry_multiplicity
_atom_site_calc_flag
_atom_site_refinement_flags
_atom_site_disorder_assembly
_atom_site_disorder_group
Pd1 Pd 0.5000 0.5000 0.5000 0.0211(4) Uani 1 8 d S . .
Pd2 Pd 0.56194(4) 0.36479(4) 0.40569(3) 0.0281(2) Uani 1 1 d . . .
Pd3 Pd 0.69731(6) 0.42654(6) 0.5000 0.0274(3) Uani 1 2 d S . .
As1 As 0.75106(5) 0.40759(6) 0.37957(3) 0.0303(3) Uani 1 1 d . . .
O1A1 O 0.7819(4) 0.3935(5) 0.4431(2) 0.0475(18) Uani 1 1 d . . .
O1P2 O 0.5093(4) 0.2676(4) 0.3659(3) 0.0481(18) Uani 1 1 d . . .
O2A1 O 0.6690(4) 0.3465(4) 0.3629(3) 0.0456(17) Uani 1 1 d . . .
O123 O 0.6125(4) 0.4585(4) 0.4463(2) 0.0352(15) Uani 1 1 d . . .
C1 C 0.8403(6) 0.3709(6) 0.3354(4) 0.037(2) Uani 1 1 d . . .
C2 C 0.9190(8) 0.3989(9) 0.3416(5) 0.072(4) Uani 1 1 d . . .
H2A H 0.9299 0.4358 0.3705 0.086 Uiso 1 1 calc R . .
C3 C 0.9845(9) 0.3778(12) 0.3090(6) 0.095(5) Uani 1 1 d . . .
H3A H 1.0391 0.3999 0.3145 0.114 Uiso 1 1 calc R . .
C4 C 0.9682(9) 0.3235(10) 0.2682(6) 0.083(4) Uani 1 1 d . . .
H4A H 1.0127 0.3051 0.2460 0.100 Uiso 1 1 calc R . .
C5 C 0.8878(9) 0.2951(8) 0.2590(5) 0.070(4) Uani 1 1 d . . .
H5A H 0.8762 0.2596 0.2295 0.084 Uiso 1 1 calc R . .
C6 C 0.8253(7) 0.3188(7) 0.2927(5) 0.062(3) Uani 1 1 d . . .
H6A H 0.7699 0.2989 0.2867 0.074 Uiso 1 1 calc R . .
O1W O 0.4245(5) 0.4004(5) 0.2693(3) 0.067(2) Uiso 1 1 d . . .
O2W O 0.3999(10) 0.3202(12) 0.1682(7) 0.075(5) Uiso 0.60 1 d P . .
O3WA O 0.721(2) 0.1822(19) 0.3899(13) 0.058(8) Uiso 0.25 1 d P . .
O3WB O 0.6762(19) 0.1743(17) 0.3728(11) 0.062(7) Uiso 0.30 1 d P . .
O4W O 0.571(2) 0.112(2) 0.4297(16) 0.086(11) Uiso 0.25 1 d P . .
O5W O 0.196(2) 0.428(2) 0.0411(13) 0.066(8) Uiso 0.25 1 d P . .
O6W O 0.459(2) 0.450(2) 0.0526(15) 0.081(10) Uiso 0.25 1 d P . .
O7W O 0.275(3) 0.318(3) 0.0364(18) 0.076(12) Uiso 0.20 1 d P . .
O8W O 0.395(2) 0.359(2) 0.1660(15) 0.084(11) Uiso 0.30 1 d P . .
O9W O 0.163(3) 0.378(3) 0.0000 0.049(12) Uiso 0.20 2 d SP . .
O11W O 0.3313(13) 0.4573(13) 0.1108(8) 0.090(6) Uiso 0.50 1 d P . .

loop_
_atom_site_aniso_label
_atom_site_aniso_U_11
_atom_site_aniso_U_22
_atom_site_aniso_U_33
_atom_site_aniso_U_23
_atom_site_aniso_U_13
_atom_site_aniso_U_12
Pd1 0.0225(6) 0.0225(6) 0.0182(9) 0.000 0.000 0.000
Pd2 0.0289(4) 0.0323(4) 0.0232(4) -0.0010(3) 0.0014(3) -0.0016(3)
Pd3 0.0305(5) 0.0318(5) 0.0199(5) 0.000 0.000 0.0008(4)
As1 0.0289(5) 0.0387(5) 0.0234(5) -0.0012(4) 0.0044(4) 0.0042(4)
O1A1 0.042(4) 0.077(5) 0.023(3) 0.002(3) 0.001(3) 0.011(3)
O1P2 0.045(4) 0.050(4) 0.050(4) -0.018(3) 0.018(3) -0.013(3)
O2A1 0.031(3) 0.058(4) 0.048(4) -0.017(3) 0.011(3) -0.005(3)
O123 0.045(4) 0.037(4) 0.023(3) 0.000(3) -0.006(3) -0.002(3)
C1 0.031(5) 0.047(6) 0.034(5) 0.003(4) 0.013(4) 0.002(4)
C2 0.056(8) 0.095(10) 0.066(8) -0.022(7) 0.018(6) 0.001(7)
C3 0.054(8) 0.144(15) 0.087(11) -0.013(11) 0.035(8) 0.003(9)
C4 0.068(9) 0.101(11) 0.079(10) 0.007(9) 0.042(8) 0.029(8)
C5 0.084(10) 0.067(8) 0.060(8) -0.014(6) 0.030(7) 0.012(7)
C6 0.052(7) 0.065(8) 0.069(8) -0.013(6) 0.025(6) 0.000(6)

loop_
_atom_type_symbol
_atom_type_description
_atom_type_scat_dispersion_real
_atom_type_scat_dispersion_imag
_atom_type_scat_source
C C 0.0033 0.0016 'International Tables Vol C Tables 4.2.6.8 and 6.1.1.4'
H H 0.0000 0.0000 'International Tables Vol C Tables 4.2.6.8 and 6.1.1.4'
O O 0.0106 0.0060 'International Tables Vol C Tables 4.2.6.8 and 6.1.1.4'
As As 0.0499 2.0058 'International Tables Vol C Tables 4.2.6.8 and 6.1.1.4'
Pd Pd -0.9988 1.0072 'International Tables Vol C Tables 4.2.6.8 and 6.1.1.4'

loop_
_geom_angle_atom_site_label_1
_geom_angle_atom_site_label_2
_geom_angle_atom_site_label_3
_geom_angle
_geom_angle_site_symmetry_1
_geom_angle_site_symmetry_3
_geom_angle_publ_flag
O123 Pd1 O123 109.38(13) 10_556 4_565 ?
O123 Pd1 O123 70.62(13) 10_556 11_566 ?
O123 Pd1 O123 70.3(3) 4_565 11_566 ?
O123 Pd1 O123 70.62(13) 10_556 12_656 ?
O123 Pd1 O123 179.999(1) 4_565 12_656 ?
O123 Pd1 O123 109.7(3) 11_566 12_656 ?
O123 Pd1 O123 109.38(13) 10_556 3_655 ?
O123 Pd1 O123 109.7(3) 4_565 3_655 ?
O123 Pd1 O123 179.999(1) 11_566 3_655 ?
O123 Pd1 O123 70.3(3) 12_656 3_655 ?
O123 Pd1 O123 70.3(3) 10_556 . ?
O123 Pd1 O123 70.62(13) 4_565 . ?
O123 Pd1 O123 109.38(13) 11_566 . ?
O123 Pd1 O123 109.38(13) 12_656 . ?
O123 Pd1 O123 70.62(13) 3_655 . ?
O123 Pd1 O123 179.999(1) 10_556 2_665 ?
O123 Pd1 O123 70.62(13) 4_565 2_665 ?
O123 Pd1 O123 109.38(13) 11_566 2_665 ?
O123 Pd1 O123 109.38(13) 12_656 2_665 ?
O123 Pd1 O123 70.62(13) 3_655 2_665 ?
O123 Pd1 O123 109.7(3) . 2_665 ?
O123 Pd1 O123 109.7(3) 10_556 9_666 ?
O123 Pd1 O123 109.38(13) 4_565 9_666 ?
O123 Pd1 O123 70.62(13) 11_566 9_666 ?
O123 Pd1 O123 70.62(13) 12_656 9_666 ?
O123 Pd1 O123 109.38(13) 3_655 9_666 ?
O123 Pd1 O123 179.998(1) . 9_666 ?
O123 Pd1 O123 70.3(3) 2_665 9_666 ?
O123 Pd2 O123 86.4(4) 4_565 . ?
O123 Pd2 O1P2 92.8(3) 4_565 . ?
O123 Pd2 O1P2 178.6(3) . . ?
O123 Pd2 O2A1 177.6(3) 4_565 . ?
O123 Pd2 O2A1 92.2(3) . . ?
O1P2 Pd2 O2A1 88.7(3) . . ?
O123 Pd3 O123 86.0(4) 10_556 . ?
O123 Pd3 O1A1 92.3(3) 10_556 10_556 ?
O123 Pd3 O1A1 178.3(3) . 10_556 ?
O123 Pd3 O1A1 178.3(3) 10_556 . ?
O123 Pd3 O1A1 92.3(3) . . ?
O1A1 Pd3 O1A1 89.3(4) 10_556 . ?
O1A1 As1 O2A1 112.6(3) . . ?
O1A1 As1 O1P2 111.9(4) . 3_655 ?
O2A1 As1 O1P2 111.7(4) . 3_655 ?
O1A1 As1 C1 107.1(4) . . ?
O2A1 As1 C1 105.0(4) . . ?
O1P2 As1 C1 108.1(4) 3_655 . ?
As1 O1A1 Pd3 116.0(3) . . ?
As1 O1P2 Pd2 115.7(3) 4_565 . ?
As1 O2A1 Pd2 115.9(3) . . ?
Pd2 O123 Pd3 116.3(3) 3_655 . ?
Pd2 O123 Pd2 116.1(3) 3_655 . ?
Pd3 O123 Pd2 115.8(3) . . ?
Pd2 O123 Pd1 101.6(2) 3_655 . ?
Pd3 O123 Pd1 101.8(2) . . ?
Pd2 O123 Pd1 101.4(3) . . ?
C2 C1 C6 117.0(9) . . ?
C2 C1 As1 122.1(8) . . ?
C6 C1 As1 120.7(7) . . ?
C1 C2 C3 124.2(13) . . ?
C1 C2 H2A 117.9 . . ?
C3 C2 H2A 117.9 . . ?
C4 C3 C2 117.3(14) . . ?
C4 C3 H3A 121.4 . . ?
C2 C3 H3A 121.4 . . ?
C3 C4 C5 120.8(12) . . ?
C3 C4 H4A 119.6 . . ?
C5 C4 H4A 119.6 . . ?
C6 C5 C4 119.0(13) . . ?
C6 C5 H5A 120.5 . . ?
C4 C5 H5A 120.5 . . ?
C5 C6 C1 121.6(12) . . ?
C5 C6 H6A 119.2 . . ?
C1 C6 H6A 119.2 . . ?
O6W O6W O6W 89.997(9) 3_655 4_565 ?
O5W O9W O5W 94(4) . 10 ?

loop_
_geom_bond_atom_site_label_1
_geom_bond_atom_site_label_2
_geom_bond_distance
_geom_bond_site_symmetry_2
_geom_bond_publ_flag
Pd1 O123 2.341(6) 10_556 ?
Pd1 O123 2.341(6) 4_565 ?
Pd1 O123 2.341(6) 11_566 ?
Pd1 O123 2.341(6) 12_656 ?
Pd1 O123 2.341(6) 3_655 ?
Pd1 O123 2.341(6) . ?
Pd1 O123 2.341(6) 2_665 ?
Pd1 O123 2.341(6) 9_666 ?
Pd2 O123 1.974(6) 4_565 ?
Pd2 O123 1.981(6) . ?
Pd2 O1P2 2.027(6) . ?
Pd2 O2A1 2.039(6) . ?
Pd3 O123 1.976(6) 10_556 ?
Pd3 O123 1.976(6) . ?
Pd3 O1A1 2.035(6) 10_556 ?
Pd3 O1A1 2.035(6) . ?
As1 O1A1 1.684(6) . ?
As1 O2A1 1.685(6) . ?
As1 O1P2 1.685(6) 3_655 ?
As1 C1 1.897(9) . ?
O1P2 As1 1.685(6) 4_565 ?
O123 Pd2 1.974(6) 3_655 ?
C1 C2 1.341(15) . ?
C1 C6 1.377(15) . ?
C2 C3 1.371(17) . ?
C2 H2A 0.9500 . ?
C3 C4 1.37(2) . ?
C3 H3A 0.9500 . ?
C4 C5 1.380(19) . ?
C4 H4A 0.9500 . ?
C5 C6 1.362(15) . ?
C5 H5A 0.9500 . ?
C6 H6A 0.9500 . ?
O2W O8W 0.63(4) . ?
O3WA O3WB 0.84(3) . ?
O5W O9W 1.41(4) . ?
O6W O6W 1.46(5) 3_655 ?
O6W O6W 1.46(5) 4_565 ?
O9W O5W 1.41(4) 10 ?
